data_4072203
loop_
_publ_author_name
'Kimura, Tsutomu'
'Uozumi, Yasuhiro'

_publ_section_title
;
 Synthesis of [2,6-Bis(2-oxazolinyl)phenyl]palladium Complexes via the
 Ligand Introduction Route
;
_journal_issue 19
_journal_name_full Organometallics
_journal_page_first 5159
_journal_paper_doi 10.1021/om800666x
_journal_volume 27
_journal_year 2008
_chemical_absolute_configuration syn
_chemical_formula_moiety 'C18 H23 Cl N2 O2 Pd '
_chemical_formula_sum 'C18 H23 Cl N2 O2 Pd'
_chemical_formula_weight 441.24
_space_group_IT_number 4
_symmetry_cell_setting monoclinic
_symmetry_Int_Tables_number 4
_symmetry_space_group_name_Hall 'P 2yb'
_symmetry_space_group_name_H-M 'P 1 21 1'
_cell_angle_alpha 90
_cell_angle_beta 103.426(5)
_cell_angle_gamma 90
_cell_formula_units_Z 2
_cell_length_a 6.4305(11)
_cell_length_b 11.7280(13)
_cell_length_c 12.283(1)
_cell_measurement_reflns_used 3343
_cell_measurement_temperature 173.1
_cell_measurement_theta_max 27.5
_cell_measurement_theta_min 3.3
_cell_volume 901.0(2)
_computing_cell_refinement CrystalClear
_computing_data_collection CrystalClear
_computing_data_reduction CrystalStructure
_computing_publication_material 'CrystalStructure Ver. 3.5.1'
_computing_structure_refinement CRYSTALS
_computing_structure_solution SIR92
_diffrn_detector_area_resol_mean 7.31
_diffrn_measured_fraction_theta_full 0.9551
_diffrn_measured_fraction_theta_max 0.9573
_diffrn_measurement_device_type 'Rigaku Saturn'
_diffrn_measurement_method \w
_diffrn_radiation_type 'Mo K\a'
_diffrn_radiation_wavelength 0.7107
_diffrn_reflns_av_R_equivalents 0.023
_diffrn_reflns_limit_h_max 6
_diffrn_reflns_limit_h_min -8
_diffrn_reflns_limit_k_max 15
_diffrn_reflns_limit_k_min -15
_diffrn_reflns_limit_l_max 15
_diffrn_reflns_limit_l_min -10
_diffrn_reflns_number 14014
_diffrn_reflns_theta_full 27.50
_diffrn_reflns_theta_max 27.47
_exptl_absorpt_coefficient_mu 1.191
_exptl_absorpt_correction_T_max 0.836
_exptl_absorpt_correction_T_min 0.779
_exptl_absorpt_correction_type numerical
_exptl_absorpt_process_details
;
    Higashi, T. (1999). Program for Absorption Correction.
    Rigaku Corporation, Tokyo, Japan.
;
_exptl_crystal_colour yellow
_exptl_crystal_density_diffrn 1.626
_exptl_crystal_density_method 'not measured'
_exptl_crystal_description block
_exptl_crystal_F_000 448.00
_exptl_crystal_size_max 0.30
_exptl_crystal_size_mid 0.20
_exptl_crystal_size_min 0.15
_refine_diff_density_max 0.96
_refine_diff_density_min -0.53
_refine_ls_extinction_method none
_refine_ls_goodness_of_fit_ref 0.955
_refine_ls_hydrogen_treatment refall
_refine_ls_number_parameters 240
_refine_ls_number_reflns 2077
_refine_ls_R_factor_gt 0.0200
_refine_ls_shift/su_max 0.0000
_refine_ls_structure_factor_coef F
_refine_ls_weighting_details 'w = 1/[0.0004Fo^2^ + 1.0000\s(Fo^2^)]'
_refine_ls_weighting_scheme calc
_refine_ls_wR_factor_ref 0.0260
_reflns_number_gt 1981
_reflns_number_total 2085
_reflns_threshold_expression F^2^>2.0\s(F^2^)
_cod_data_source_file om800666x_si_001.cif
_cod_data_source_block '__iPrphebox'
_cod_original_formula_sum 'C18 H23 Cl N2 O2 Pd '
_cod_database_code 4072203

loop_
_symmetry_equiv_pos_as_xyz
x,y,z
-x,y+1/2,-z

loop_
_atom_site_label
_atom_site_type_symbol
_atom_site_fract_x
_atom_site_fract_y
_atom_site_fract_z
_atom_site_U_iso_or_equiv
_atom_site_adp_type
_atom_site_occupancy
_atom_site_symmetry_multiplicity
_atom_site_calc_flag
Pd(1) Pd 0.23175(3) 0.28423(6) 0.76678(2) 0.01802(6) Uani 1.00 1 d
Cl(1) Cl 0.05956(13) 0.27428(13) 0.91884(7) 0.0288(2) Uani 1.00 1 d
O(1) O 0.0163(5) 0.5138(2) 0.5116(3) 0.0290(8) Uani 1.00 1 d
O(2) O 0.7266(3) 0.0641(2) 0.7658(2) 0.0241(7) Uani 1.00 1 d
N(1) N 0.0566(4) 0.4111(2) 0.6695(2) 0.0233(7) Uani 1.00 1 d
N(2) N 0.4642(4) 0.1639(2) 0.8146(2) 0.0206(7) Uani 1.00 1 d
C(1) C 0.3712(4) 0.2898(6) 0.6433(2) 0.0216(7) Uani 1.00 1 d
C(2) C 0.2975(6) 0.3667(3) 0.5569(3) 0.0230(8) Uani 1.00 1 d
C(3) C 0.3978(6) 0.3706(3) 0.4663(3) 0.0282(9) Uani 1.00 1 d
C(4) C 0.5702(6) 0.2992(4) 0.4691(3) 0.0297(9) Uani 1.00 1 d
C(5) C 0.6472(6) 0.2228(3) 0.5564(3) 0.0267(9) Uani 1.00 1 d
C(6) C 0.5439(5) 0.2191(3) 0.6442(3) 0.0206(8) Uani 1.00 1 d
C(7) C 0.1200(5) 0.4320(3) 0.5789(3) 0.0242(8) Uani 1.00 1 d
C(8) C -0.1438(6) 0.5594(3) 0.5668(3) 0.0319(10) Uani 1.00 1 d
C(9) C -0.1230(5) 0.4873(3) 0.6749(3) 0.0250(9) Uani 1.00 1 d
C(10) C -0.0851(6) 0.5553(3) 0.7834(3) 0.0295(9) Uani 1.00 1 d
C(11) C -0.2755(7) 0.6331(4) 0.7846(4) 0.0464(13) Uani 1.00 1 d
C(12) C 0.1208(7) 0.6238(4) 0.8061(4) 0.0489(13) Uani 1.00 1 d
C(13) C 0.5832(5) 0.1474(3) 0.7445(3) 0.0216(8) Uani 1.00 1 d
C(14) C 0.7200(6) 0.0220(3) 0.8781(3) 0.0290(9) Uani 1.00 1 d
C(15) C 0.5168(5) 0.0768(3) 0.9032(3) 0.0208(8) Uani 1.00 1 d
C(16) C 0.3284(5) -0.0046(3) 0.8989(3) 0.0265(9) Uani 1.00 1 d
C(17) C 0.3850(6) -0.0930(4) 0.9921(4) 0.0381(11) Uani 1.00 1 d
C(18) C 0.2527(7) -0.0625(4) 0.7849(4) 0.0440(13) Uani 1.00 1 d
H(1) H 0.3474(6) 0.4207(3) 0.4051(3) 0.0340(13) Uiso 1.00 1 c
H(2) H 0.6401(6) 0.3027(4) 0.4090(3) 0.037(1) Uiso 1.00 1 c
H(3) H 0.7658(6) 0.1747(3) 0.5557(3) 0.033(1) Uiso 1.00 1 c
H(4) H -0.1176(6) 0.6376(3) 0.5848(3) 0.038(1) Uiso 1.00 1 c
H(5) H -0.2829(6) 0.5509(3) 0.5200(3) 0.038(1) Uiso 1.00 1 c
H(6) H -0.2482(5) 0.4425(3) 0.6687(3) 0.0291(13) Uiso 1.00 1 c
H(7) H -0.0727(6) 0.5024(3) 0.8431(3) 0.035(1) Uiso 1.00 1 c
H(8) H -0.2539(7) 0.6722(4) 0.8541(4) 0.056(2) Uiso 1.00 1 c
H(9) H -0.2907(7) 0.6869(4) 0.7255(4) 0.056(2) Uiso 1.00 1 c
H(10) H -0.4013(7) 0.5880(4) 0.7741(4) 0.056(2) Uiso 1.00 1 c
H(11) H 0.2390(7) 0.5745(4) 0.8081(4) 0.056(2) Uiso 1.00 1 c
H(12) H 0.1115(7) 0.6776(4) 0.7474(4) 0.056(2) Uiso 1.00 1 c
H(13) H 0.1399(7) 0.6627(4) 0.8755(4) 0.056(2) Uiso 1.00 1 c
H(14) H 0.7093(6) -0.0588(3) 0.8780(3) 0.036(1) Uiso 1.00 1 c
H(15) H 0.8447(6) 0.0450(3) 0.9316(3) 0.036(1) Uiso 1.00 1 c
H(16) H 0.5526(5) 0.1133(3) 0.9741(3) 0.0251(13) Uiso 1.00 1 c
H(17) H 0.2128(5) 0.0394(3) 0.9124(3) 0.0327(13) Uiso 1.00 1 c
H(18) H 0.2658(6) -0.1405(4) 0.9930(4) 0.048(2) Uiso 1.00 1 c
H(19) H 0.5004(6) -0.1384(4) 0.9806(4) 0.048(2) Uiso 1.00 1 c
H(20) H 0.4270(6) -0.0541(4) 1.0616(4) 0.048(2) Uiso 1.00 1 c
H(21) H 0.1330(7) -0.1098(4) 0.7852(4) 0.051(2) Uiso 1.00 1 c
H(22) H 0.2131(7) -0.0055(4) 0.7289(4) 0.051(2) Uiso 1.00 1 c
H(23) H 0.3654(7) -0.1074(4) 0.7693(4) 0.051(2) Uiso 1.00 1 c

loop_
_atom_site_aniso_label
_atom_site_aniso_U_11
_atom_site_aniso_U_22
_atom_site_aniso_U_33
_atom_site_aniso_U_12
_atom_site_aniso_U_13
_atom_site_aniso_U_23
Pd(1) 0.01927(12) 0.01646(10) 0.01946(11) 0.00088(13) 0.00678(8) 0.00154(13)
Cl(1) 0.0304(4) 0.0296(6) 0.0314(4) 0.0043(5) 0.0171(3) 0.0050(5)
O(1) 0.031(1) 0.030(2) 0.024(1) 0.0034(13) 0.0037(11) 0.0096(12)
O(2) 0.022(1) 0.0232(13) 0.030(1) 0.0043(8) 0.0115(11) 0.0020(9)
N(1) 0.0228(13) 0.0211(13) 0.025(1) 0.0013(11) 0.0036(11) 0.0034(11)
N(2) 0.022(1) 0.0178(12) 0.024(1) 0.0017(10) 0.0086(11) 0.0015(11)
C(1) 0.0198(13) 0.019(2) 0.0234(13) -0.007(2) 0.0000(11) -0.001(2)
C(2) 0.030(2) 0.020(1) 0.019(2) -0.0042(13) 0.0067(13) 0.0008(12)
C(3) 0.036(2) 0.028(2) 0.021(2) -0.006(1) 0.007(1) 0.002(1)
C(4) 0.036(2) 0.032(2) 0.023(1) -0.006(2) 0.0132(13) 0.002(2)
C(5) 0.028(2) 0.027(2) 0.027(2) -0.002(1) 0.011(1) -0.004(1)
C(6) 0.022(2) 0.019(2) 0.022(2) -0.0009(12) 0.0080(13) -0.0010(12)
C(7) 0.026(2) 0.022(2) 0.022(2) -0.0046(13) -0.0005(13) 0.0020(13)
C(8) 0.033(2) 0.032(2) 0.030(2) 0.008(2) 0.005(2) 0.008(2)
C(9) 0.019(2) 0.022(2) 0.032(2) 0.0014(13) 0.002(1) 0.005(1)
C(10) 0.038(2) 0.023(2) 0.027(2) 0.009(1) 0.007(2) 0.0049(13)
C(11) 0.051(3) 0.048(3) 0.040(2) 0.022(2) 0.010(2) 0.002(2)
C(12) 0.045(3) 0.038(2) 0.056(3) -0.007(2) -0.003(2) -0.016(2)
C(13) 0.020(2) 0.019(1) 0.027(2) -0.0001(12) 0.0078(13) -0.0027(12)
C(14) 0.020(2) 0.033(2) 0.037(2) 0.007(1) 0.011(2) 0.011(2)
C(15) 0.022(2) 0.017(1) 0.024(2) 0.0008(12) 0.0061(13) 0.0055(12)
C(16) 0.022(2) 0.020(2) 0.039(2) -0.0005(13) 0.011(2) 0.007(1)
C(17) 0.039(2) 0.033(2) 0.047(2) 0.002(2) 0.020(2) 0.015(2)
C(18) 0.044(3) 0.032(2) 0.052(3) -0.015(2) 0.002(2) -0.001(2)

loop_
_atom_type_symbol
_atom_type_description
_atom_type_scat_dispersion_real
_atom_type_scat_dispersion_imag
_atom_type_scat_source
C C 0.003 0.002
;
International Tables for Crystallography
(1992, Vol. C, Tables 4.2.6.8 and 6.1.1.4)
;
H H 0.000 0.000
;
International Tables for Crystallography
(1992, Vol. C, Table 6.1.1.4)
;
Cl Cl 0.148 0.159
;
International Tables for Crystallography
(1992, Vol. C, Tables 4.2.6.8 and 6.1.1.4)
;
N N 0.006 0.003
;
International Tables for Crystallography
(1992, Vol. C, Tables 4.2.6.8 and 6.1.1.4)
;
O O 0.011 0.006
;
International Tables for Crystallography
(1992, Vol. C, Tables 4.2.6.8 and 6.1.1.4)
;
Pd Pd -0.999 1.007
;
International Tables for Crystallography
(1992, Vol. C, Tables 4.2.6.8 and 6.1.1.4)
;

loop_
_geom_angle_atom_site_label_1
_geom_angle_atom_site_label_2
_geom_angle_atom_site_label_3
_geom_angle
_geom_angle_publ_flag
Cl(1) Pd(1) N(1) 101.42(9) yes
Cl(1) Pd(1) N(2) 100.52(9) yes
Cl(1) Pd(1) C(1) 179.1(2) yes
N(1) Pd(1) N(2) 158.0(1) yes
N(1) Pd(1) C(1) 79.2(2) yes
N(2) Pd(1) C(1) 78.9(2) yes
C(7) O(1) C(8) 106.2(3) yes
C(13) O(2) C(14) 105.1(3) yes
C(7) N(1) C(9) 109.3(3) yes
C(7) N(1) Pd(1) 113.3(2) yes
C(9) N(1) Pd(1) 137.5(2) yes
C(13) N(2) C(15) 108.6(3) yes
C(13) N(2) Pd(1) 114.8(2) yes
C(15) N(2) Pd(1) 136.0(2) yes
C(2) C(1) C(6) 121.7(3) yes
C(2) C(1) Pd(1) 118.9(3) yes
C(6) C(1) Pd(1) 119.4(3) yes
C(3) C(2) C(7) 130.8(3) yes
C(3) C(2) C(1) 119.1(3) yes
C(7) C(2) C(1) 110.1(3) yes
C(4) C(3) H(1) 121.2(5) no
C(4) C(3) C(2) 118.1(3) yes
H(1) C(3) C(2) 120.6(4) no
C(5) C(4) H(2) 118.5(5) no
C(5) C(4) C(3) 123.1(4) yes
H(2) C(4) C(3) 118.4(4) no
C(6) C(5) H(3) 121.1(4) no
C(6) C(5) C(4) 117.9(3) yes
H(3) C(5) C(4) 121.0(4) no
C(13) C(6) C(1) 109.4(3) yes
C(13) C(6) C(5) 130.5(3) yes
C(1) C(6) C(5) 120.1(3) yes
O(1) C(7) N(1) 117.1(3) yes
O(1) C(7) C(2) 124.3(3) yes
N(1) C(7) C(2) 118.6(3) yes
C(9) C(8) H(4) 110.6(4) no
C(9) C(8) H(5) 110.1(4) no
C(9) C(8) O(1) 105.5(3) yes
H(4) C(8) H(5) 109.5(5) no
H(4) C(8) O(1) 110.8(5) no
H(5) C(8) O(1) 110.3(4) no
C(10) C(9) H(6) 108.7(4) no
C(10) C(9) N(1) 112.9(3) yes
C(10) C(9) C(8) 115.3(3) yes
H(6) C(9) N(1) 108.6(4) no
H(6) C(9) C(8) 109.2(4) no
N(1) C(9) C(8) 101.8(3) yes
C(11) C(10) C(12) 110.4(3) yes
C(11) C(10) H(7) 107.8(5) no
C(11) C(10) C(9) 110.8(3) yes
C(12) C(10) H(7) 106.9(4) no
C(12) C(10) C(9) 113.1(4) yes
H(7) C(10) C(9) 107.6(4) no
H(8) C(11) H(9) 109.5(6) no
H(8) C(11) H(10) 109.5(6) no
H(8) C(11) C(10) 110.2(4) no
H(9) C(11) H(10) 109.5(5) no
H(9) C(11) C(10) 109.2(5) no
H(10) C(11) C(10) 108.9(5) no
H(11) C(12) H(12) 109.5(7) no
H(11) C(12) H(13) 109.5(6) no
H(11) C(12) C(10) 110.0(5) no
H(12) C(12) H(13) 109.5(6) no
H(12) C(12) C(10) 108.3(5) no
H(13) C(12) C(10) 110.2(5) no
O(2) C(13) N(2) 118.1(3) yes
O(2) C(13) C(6) 124.4(3) yes
N(2) C(13) C(6) 117.5(3) yes
C(15) C(14) H(14) 110.5(4) no
C(15) C(14) H(15) 111.1(4) no
C(15) C(14) O(2) 104.8(3) yes
H(14) C(14) H(15) 109.5(5) no
H(14) C(14) O(2) 110.5(4) no
H(15) C(14) O(2) 110.4(4) no
C(16) C(15) H(16) 109.5(4) no
C(16) C(15) N(2) 111.2(2) yes
C(16) C(15) C(14) 115.5(3) yes
H(16) C(15) N(2) 109.2(3) no
H(16) C(15) C(14) 109.5(3) no
N(2) C(15) C(14) 101.5(3) yes
C(17) C(16) C(18) 110.8(3) yes
C(17) C(16) H(17) 107.3(4) no
C(17) C(16) C(15) 110.4(3) yes
C(18) C(16) H(17) 107.7(4) no
C(18) C(16) C(15) 112.9(3) yes
H(17) C(16) C(15) 107.5(3) no
H(18) C(17) H(19) 109.5(5) no
H(18) C(17) H(20) 109.5(6) no
H(18) C(17) C(16) 110.8(4) no
H(19) C(17) H(20) 109.5(5) no
H(19) C(17) C(16) 109.2(5) no
H(20) C(17) C(16) 108.5(4) no
H(21) C(18) H(22) 109.5(5) no
H(21) C(18) H(23) 109.5(6) no
H(21) C(18) C(16) 109.9(5) no
H(22) C(18) H(23) 109.5(7) no
H(22) C(18) C(16) 108.9(5) no
H(23) C(18) C(16) 109.5(4) no

loop_
_geom_bond_atom_site_label_1
_geom_bond_atom_site_label_2
_geom_bond_distance
_geom_bond_publ_flag
Pd(1) Cl(1) 2.385(1) yes
Pd(1) N(1) 2.070(3) yes
Pd(1) N(2) 2.040(3) yes
Pd(1) C(1) 1.934(3) yes
O(1) C(7) 1.339(4) yes
O(1) C(8) 1.459(5) yes
O(2) C(13) 1.327(4) yes
O(2) C(14) 1.475(5) yes
N(1) C(7) 1.294(5) yes
N(1) C(9) 1.474(5) yes
N(2) C(13) 1.293(5) yes
N(2) C(15) 1.473(4) yes
C(1) C(2) 1.390(6) yes
C(1) C(6) 1.384(6) yes
C(2) C(3) 1.411(5) yes
C(2) C(7) 1.451(5) yes
C(3) C(4) 1.383(6) yes
C(3) H(1) 0.950(5) no
C(4) C(5) 1.397(5) yes
C(4) H(2) 0.950(5) no
C(5) C(6) 1.392(5) yes
C(5) H(3) 0.950(5) no
C(6) C(13) 1.464(5) yes
C(8) C(9) 1.553(5) yes
C(8) H(4) 0.950(5) no
C(8) H(5) 0.950(5) no
C(9) C(10) 1.523(5) yes
C(9) H(6) 0.950(5) no
C(10) C(11) 1.530(6) yes
C(10) C(12) 1.518(6) yes
C(10) H(7) 0.950(5) no
C(11) H(8) 0.950(6) no
C(11) H(9) 0.950(7) no
C(11) H(10) 0.950(6) no
C(12) H(11) 0.950(6) no
C(12) H(12) 0.950(7) no
C(12) H(13) 0.950(7) no
C(14) C(15) 1.550(5) yes
C(14) H(14) 0.950(5) no
C(14) H(15) 0.950(5) no
C(15) C(16) 1.533(5) yes
C(15) H(16) 0.950(5) no
C(16) C(17) 1.525(5) yes
C(16) C(18) 1.531(6) yes
C(16) H(17) 0.950(5) no
C(17) H(18) 0.950(6) no
C(17) H(19) 0.950(6) no
C(17) H(20) 0.950(6) no
C(18) H(21) 0.950(7) no
C(18) H(22) 0.950(6) no
C(18) H(23) 0.950(7) no

loop_
_geom_contact_atom_site_label_1
_geom_contact_atom_site_label_2
_geom_contact_distance
_geom_contact_publ_flag
_geom_contact_site_symmetry_2
Pd(1) Cl(1) 2.385(1) yes 55501
Pd(1) N(1) 2.070(3) yes 55501
Pd(1) N(2) 2.040(3) yes 55501
Pd(1) C(2) 2.875(4) yes 55501
Pd(1) C(6) 2.878(4) yes 55501
Pd(1) C(7) 2.842(3) yes 55501
Pd(1) C(9) 3.310(3) yes 55501
Pd(1) C(13) 2.836(3) yes 55501
Pd(1) C(15) 3.265(3) yes 55501
Pd(1) H(6) 3.563(3) no 55501
Pd(1) H(7) 3.480(4) no 55501
Pd(1) H(11) 3.441(4) no 55501
Pd(1) H(16) 3.510(3) no 55501
Pd(1) H(17) 3.400(3) no 55501
Pd(1) H(22) 3.428(5) no 55501
Cl(1) Pd(1) 2.385(1) yes 55501
Cl(1) Pd(1) 3.415(2) yes 55603
Cl(1) Cl(1) 3.415(2) yes 55603
Cl(1) O(2) 3.511(3) yes 45501
Cl(1) N(1) 3.454(3) yes 55501
Cl(1) N(2) 3.410(3) yes 55501
Cl(1) H(7) 2.895(4) no 55501
Cl(1) H(15) 3.044(4) no 45501
Cl(1) H(17) 2.933(4) no 55501
O(1) N(1) 2.246(4) yes 55501
O(1) C(2) 2.468(4) yes 55501
O(1) C(3) 3.128(5) yes 55501
O(1) C(5) 3.497(5) yes 65602
O(1) C(9) 2.399(5) yes 55501
O(1) C(10) 3.580(5) yes 55501
O(1) H(1) 2.955(5) no 55501
O(1) H(2) 3.487(5) no 45501
O(1) H(3) 2.598(5) no 65602
O(1) H(4) 2.005(5) no 55501
O(1) H(5) 1.999(5) no 55501
O(1) H(6) 2.973(5) no 55501
O(1) H(12) 3.410(6) no 55501
O(1) H(22) 2.989(5) no 55602
O(2) Pd(1) 3.096(2) yes 65603
O(2) Cl(1) 3.511(3) yes 65501
O(2) Cl(1) 3.096(2) yes 65603
O(2) N(2) 2.247(4) yes 55501
O(2) C(1) 3.591(6) yes 55501
O(2) C(3) 3.586(4) yes 64602
O(2) C(5) 3.119(4) yes 55501
O(2) C(6) 2.469(4) yes 55501
O(2) C(15) 2.398(4) yes 55501
O(2) C(16) 3.438(5) yes 55501
O(2) C(18) 3.446(5) yes 55501
O(2) H(1) 2.645(4) no 64602
O(2) H(3) 2.951(4) no 55501
O(2) H(14) 2.015(5) no 55501
O(2) H(15) 2.014(4) no 55501
O(2) H(16) 3.077(4) no 55501
O(2) H(17) 3.238(4) no 65501
O(2) H(21) 3.280(5) no 65501
O(2) H(22) 3.329(5) no 55501
O(2) H(22) 3.364(5) no 65501
O(2) H(23) 3.081(5) no 55501
N(1) Pd(1) 2.070(3) yes 55501
N(1) Cl(1) 3.454(3) yes 55501
N(1) O(1) 2.246(4) yes 55501
N(1) C(1) 2.554(5) yes 55501
N(1) C(2) 2.361(5) yes 55501
N(1) C(5) 3.469(4) yes 45501
N(1) C(8) 2.350(5) yes 55501
N(1) C(10) 2.498(5) yes 55501
N(1) C(12) 2.981(5) yes 55501
N(1) H(3) 3.453(4) no 45501
N(1) H(4) 2.976(5) no 55501
N(1) H(5) 2.994(4) no 55501
N(1) H(6) 1.992(5) no 55501
N(1) H(7) 2.686(5) no 55501
N(1) H(11) 2.650(5) no 55501
N(1) H(12) 3.264(5) no 55501
N(2) Pd(1) 2.040(3) yes 55501
N(2) Cl(1) 3.410(3) yes 55501
N(2) O(2) 2.247(4) yes 55501
N(2) C(1) 2.526(5) yes 55501
N(2) C(6) 2.358(5) yes 55501
N(2) C(14) 2.343(4) yes 55501
N(2) C(16) 2.481(4) yes 55501
N(2) C(18) 2.966(5) yes 55501
N(2) H(14) 3.056(5) no 55501
N(2) H(15) 2.892(4) no 55501
N(2) H(16) 1.999(4) no 55501
N(2) H(17) 2.662(5) no 55501
N(2) H(22) 2.621(5) no 55501
N(2) H(23) 3.266(5) no 55501
C(1) O(2) 3.591(6) yes 55501
C(1) N(1) 2.554(5) yes 55501
C(1) N(2) 2.526(5) yes 55501
C(1) C(3) 2.414(5) yes 55501
C(1) C(4) 2.739(5) yes 55501
C(1) C(5) 2.405(5) yes 55501
C(1) C(7) 2.329(6) yes 55501
C(1) C(13) 2.325(6) yes 55501
C(1) H(1) 3.277(5) no 55501
C(1) H(3) 3.269(6) no 55501
C(1) H(4) 3.402(6) no 54602
C(1) H(5) 3.415(7) no 54602
C(1) H(6) 2.990(6) no 65501
C(2) Pd(1) 2.875(4) yes 55501
C(2) O(1) 2.468(4) yes 55501
C(2) N(1) 2.361(5) yes 55501
C(2) C(4) 2.397(5) yes 55501
C(2) C(5) 2.813(5) yes 55501
C(2) C(6) 2.423(4) yes 55501
C(2) H(1) 2.064(5) no 55501
C(2) H(2) 3.253(5) no 55501
C(2) H(4) 3.263(5) no 54602
C(2) H(5) 3.567(5) no 65501
C(2) H(6) 3.058(5) no 65501
C(3) O(1) 3.128(5) yes 55501
C(3) O(2) 3.586(4) yes 65602
C(3) C(1) 2.414(5) yes 55501
C(3) C(5) 2.445(5) yes 55501
C(3) C(6) 2.804(5) yes 55501
C(3) C(7) 2.602(6) yes 55501
C(3) H(2) 2.016(6) no 55501
C(3) H(3) 3.298(5) no 55501
C(3) H(4) 3.252(5) no 54602
C(3) H(5) 2.914(5) no 65501
C(3) H(6) 3.073(5) no 65501
C(3) H(9) 3.148(6) no 54602
C(3) H(23) 3.579(7) no 65602
C(4) C(1) 2.739(5) yes 55501
C(4) C(2) 2.397(5) yes 55501
C(4) C(6) 2.389(5) yes 55501
C(4) C(9) 3.583(5) yes 65501
C(4) H(1) 2.044(5) no 55501
C(4) H(3) 2.055(5) no 55501
C(4) H(4) 3.407(6) no 54602
C(4) H(5) 3.118(6) no 65501
C(4) H(5) 3.468(6) no 54602
C(4) H(6) 2.978(5) no 65501
C(4) H(9) 2.946(5) no 54602
C(4) H(23) 3.242(6) no 65602
C(5) O(1) 3.497(5) yes 64602
C(5) O(2) 3.119(4) yes 55501
C(5) N(1) 3.469(4) yes 65501
C(5) C(1) 2.405(5) yes 55501
C(5) C(2) 2.813(5) yes 55501
C(5) C(3) 2.445(5) yes 55501
C(5) C(9) 3.595(5) yes 65501
C(5) C(13) 2.594(5) yes 55501
C(5) H(1) 3.301(5) no 55501
C(5) H(1) 3.574(5) no 64602
C(5) H(2) 2.030(5) no 55501
C(5) H(4) 3.587(5) no 54602
C(5) H(5) 3.068(5) no 54602
C(5) H(6) 2.926(5) no 65501
C(6) Pd(1) 2.878(4) yes 55501
C(6) O(2) 2.469(4) yes 55501
C(6) N(2) 2.358(5) yes 55501
C(6) C(2) 2.423(4) yes 55501
C(6) C(3) 2.804(5) yes 55501
C(6) C(4) 2.389(5) yes 55501
C(6) H(2) 3.244(5) no 55501
C(6) H(3) 2.051(5) no 55501
C(6) H(4) 3.572(5) no 54602
C(6) H(5) 3.034(5) no 54602
C(6) H(6) 2.925(5) no 65501
C(7) Pd(1) 2.842(3) yes 55501
C(7) C(1) 2.329(6) yes 55501
C(7) C(3) 2.602(6) yes 55501
C(7) C(8) 2.239(5) yes 55501
C(7) C(9) 2.260(5) yes 55501
C(7) C(10) 3.417(5) yes 55501
C(7) C(12) 3.583(6) yes 55501
C(7) H(1) 2.857(6) no 55501
C(7) H(3) 3.456(5) no 65602
C(7) H(4) 2.865(5) no 55501
C(7) H(5) 2.883(5) no 55501
C(7) H(6) 2.837(5) no 55501
C(7) H(11) 3.210(6) no 55501
C(7) H(12) 3.555(6) no 55501
C(8) N(1) 2.350(5) yes 55501
C(8) C(7) 2.239(5) yes 55501
C(8) C(9) 1.553(5) yes 55501
C(8) C(10) 2.599(5) yes 55501
C(8) C(11) 3.110(6) yes 55501
C(8) C(12) 3.127(6) yes 55501
C(8) H(3) 3.421(6) no 65602
C(8) H(6) 2.070(6) no 55501
C(8) H(7) 3.384(5) no 55501
C(8) H(9) 2.790(6) no 55501
C(8) H(10) 3.361(7) no 55501
C(8) H(11) 3.389(6) no 55501
C(8) H(12) 2.801(6) no 55501
C(9) Pd(1) 3.310(3) yes 55501
C(9) O(1) 2.399(5) yes 55501
C(9) C(4) 3.583(5) yes 45501
C(9) C(5) 3.595(5) yes 45501
C(9) C(7) 2.260(5) yes 55501
C(9) C(8) 1.553(5) yes 55501
C(9) C(11) 2.513(6) yes 55501
C(9) C(12) 2.538(5) yes 55501
C(9) H(4) 2.086(5) no 55501
C(9) H(5) 2.080(5) no 55501
C(9) H(7) 2.024(5) no 55501
C(9) H(8) 3.334(6) no 55501
C(9) H(9) 2.709(6) no 55501
C(9) H(10) 2.664(6) no 55501
C(9) H(11) 2.715(5) no 55501
C(9) H(12) 2.725(5) no 55501
C(9) H(13) 3.351(6) no 55501
C(10) O(1) 3.580(5) yes 55501
C(10) N(1) 2.498(5) yes 55501
C(10) C(7) 3.417(5) yes 55501
C(10) C(8) 2.599(5) yes 55501
C(10) H(4) 2.586(5) no 55501
C(10) H(5) 3.190(5) no 55501
C(10) H(6) 2.037(5) no 55501
C(10) H(8) 2.061(6) no 55501
C(10) H(9) 2.049(6) no 55501
C(10) H(10) 2.046(6) no 55501
C(10) H(11) 2.048(6) no 55501
C(10) H(12) 2.028(6) no 55501
C(10) H(13) 2.050(5) no 55501
C(11) C(8) 3.110(6) yes 55501
C(11) C(9) 2.513(6) yes 55501
C(11) C(12) 2.503(6) yes 55501
C(11) H(2) 3.538(6) no 55602
C(11) H(4) 2.866(6) no 55501
C(11) H(5) 3.380(6) no 55501
C(11) H(6) 2.678(6) no 55501
C(11) H(7) 2.033(6) no 55501
C(11) H(11) 3.274(7) no 45501
C(11) H(11) 3.325(6) no 55501
C(11) H(12) 2.684(7) no 55501
C(11) H(13) 2.668(6) no 55501
C(12) N(1) 2.981(5) yes 55501
C(12) C(7) 3.583(6) yes 55501
C(12) C(8) 3.127(6) yes 55501
C(12) C(9) 2.538(5) yes 55501
C(12) C(11) 2.503(6) yes 55501
C(12) H(4) 2.798(6) no 55501
C(12) H(6) 3.338(5) no 55501
C(12) H(7) 2.011(6) no 55501
C(12) H(8) 2.671(7) no 55501
C(12) H(9) 2.704(6) no 55501
C(12) H(10) 3.315(6) no 55501
C(12) H(10) 3.214(7) no 65501
C(12) H(18) 3.576(6) no 56501
C(12) H(21) 3.138(6) no 56501
C(12) H(23) 3.599(6) no 56501
C(13) Pd(1) 2.836(3) yes 55501
C(13) C(1) 2.325(6) yes 55501
C(13) C(5) 2.594(5) yes 55501
C(13) C(14) 2.227(5) yes 55501
C(13) C(15) 2.248(5) yes 55501
C(13) C(16) 3.301(5) yes 55501
C(13) C(18) 3.363(6) yes 55501
C(13) H(1) 3.321(5) no 64602
C(13) H(3) 2.850(5) no 55501
C(13) H(5) 3.557(5) no 54602
C(13) H(14) 2.929(5) no 55501
C(13) H(15) 2.785(5) no 55501
C(13) H(16) 2.900(5) no 55501
C(13) H(22) 2.950(6) no 55501
C(13) H(23) 3.344(6) no 55501
C(14) Pd(1) 2.073(3) yes 65603
C(14) Cl(1) 2.073(3) yes 65603
C(14) N(2) 2.343(4) yes 55501
C(14) C(13) 2.227(5) yes 55501
C(14) C(15) 1.550(5) yes 55501
C(14) C(16) 2.608(5) yes 55501
C(14) C(17) 3.134(6) yes 55501
C(14) C(18) 3.118(5) yes 55501
C(14) H(16) 2.071(5) no 55501
C(14) H(17) 3.390(5) no 55501
C(14) H(17) 3.105(5) no 65501
C(14) H(19) 2.818(6) no 55501
C(14) H(20) 3.376(6) no 55501
C(14) H(21) 3.486(6) no 65501
C(14) H(22) 3.363(5) no 55501
C(14) H(23) 2.806(5) no 55501
C(15) Pd(1) 3.265(3) yes 55501
C(15) Pd(1) 3.188(3) yes 65603
C(15) Cl(1) 3.188(3) yes 65603
C(15) O(2) 2.398(4) yes 55501
C(15) C(13) 2.248(5) yes 55501
C(15) C(14) 1.550(5) yes 55501
C(15) C(17) 2.511(6) yes 55501
C(15) C(18) 2.553(5) yes 55501
C(15) H(14) 2.082(5) no 55501
C(15) H(15) 2.090(5) no 55501
C(15) H(17) 2.032(5) no 55501
C(15) H(18) 3.338(6) no 55501
C(15) H(19) 2.707(5) no 55501
C(15) H(20) 2.645(6) no 55501
C(15) H(21) 3.364(5) no 55501
C(15) H(22) 2.717(5) no 55501
C(15) H(23) 2.752(5) no 55501
C(16) Pd(1) 2.687(4) yes 55603
C(16) Cl(1) 2.687(4) yes 55603
C(16) O(2) 3.438(5) yes 55501
C(16) N(2) 2.481(4) yes 55501
C(16) C(13) 3.301(5) yes 55501
C(16) C(14) 2.608(5) yes 55501
C(16) H(14) 2.600(5) no 55501
C(16) H(15) 3.279(5) no 45501
C(16) H(15) 3.302(5) no 55501
C(16) H(16) 2.056(4) no 55501
C(16) H(18) 2.063(6) no 55501
C(16) H(19) 2.044(5) no 55501
C(16) H(20) 2.036(6) no 55501
C(16) H(21) 2.058(5) no 55501
C(16) H(22) 2.047(6) no 55501
C(16) H(23) 2.054(6) no 55501
C(17) Pd(1) 2.728(4) yes 55603
C(17) Cl(1) 2.728(4) yes 55603
C(17) C(14) 3.134(6) yes 55501
C(17) C(15) 2.511(6) yes 55501
C(17) C(18) 2.515(6) yes 55501
C(17) H(13) 3.420(6) no 54501
C(17) H(14) 2.798(6) no 55501
C(17) H(15) 3.596(6) no 55501
C(17) H(16) 2.679(5) no 55501
C(17) H(17) 2.023(5) no 55501
C(17) H(21) 2.685(6) no 55501
C(17) H(22) 3.326(6) no 55501
C(17) H(23) 2.715(7) no 55501
C(18) Pd(1) 3.486(5) yes 55603
C(18) Cl(1) 3.486(5) yes 55603
C(18) O(2) 3.446(5) yes 55501
C(18) N(2) 2.966(5) yes 55501
C(18) C(13) 3.363(6) yes 55501
C(18) C(14) 3.118(5) yes 55501
C(18) C(15) 2.553(5) yes 55501
C(18) C(17) 2.515(6) yes 55501
C(18) H(2) 3.067(6) no 64602
C(18) H(12) 3.183(6) no 54501
C(18) H(13) 3.539(7) no 54501
C(18) H(14) 2.893(5) no 55501
C(18) H(16) 3.360(5) no 55501
C(18) H(17) 2.032(6) no 55501
C(18) H(18) 2.698(7) no 55501
C(18) H(19) 2.708(6) no 55501
C(18) H(20) 3.324(6) no 55501
H(1) O(1) 2.955(5) no 55501
H(1) O(2) 2.645(4) no 65602
H(1) C(1) 3.277(5) no 55501
H(1) C(2) 2.064(5) no 55501
H(1) C(4) 2.044(5) no 55501
H(1) C(5) 3.301(5) no 55501
H(1) C(5) 3.574(5) no 65602
H(1) C(7) 2.857(6) no 55501
H(1) C(13) 3.321(5) no 65602
H(2) O(1) 3.487(5) no 65501
H(2) C(2) 3.253(5) no 55501
H(2) C(3) 2.016(6) no 55501
H(2) C(5) 2.030(5) no 55501
H(2) C(6) 3.244(5) no 55501
H(2) C(11) 3.538(6) no 54602
H(2) C(18) 3.067(6) no 65602
H(3) O(1) 2.598(5) no 64602
H(3) O(2) 2.951(4) no 55501
H(3) N(1) 3.453(4) no 65501
H(3) C(1) 3.269(6) no 55501
H(3) C(3) 3.298(5) no 55501
H(3) C(4) 2.055(5) no 55501
H(3) C(6) 2.051(5) no 55501
H(3) C(7) 3.456(5) no 64602
H(3) C(8) 3.421(6) no 64602
H(3) C(13) 2.850(5) no 55501
H(4) O(1) 2.005(5) no 55501
H(4) N(1) 2.976(5) no 55501
H(4) C(1) 3.402(6) no 55602
H(4) C(2) 3.263(5) no 55602
H(4) C(3) 3.252(5) no 55602
H(4) C(4) 3.407(6) no 55602
H(4) C(5) 3.587(5) no 55602
H(4) C(6) 3.572(5) no 55602
H(4) C(7) 2.865(5) no 55501
H(4) C(9) 2.086(5) no 55501
H(4) C(10) 2.586(5) no 55501
H(4) C(11) 2.866(6) no 55501
H(4) C(12) 2.798(6) no 55501
H(5) O(1) 1.999(5) no 55501
H(5) N(1) 2.994(4) no 55501
H(5) C(1) 3.415(7) no 55602
H(5) C(2) 3.567(5) no 45501
H(5) C(3) 2.914(5) no 45501
H(5) C(4) 3.118(6) no 45501
H(5) C(4) 3.468(6) no 55602
H(5) C(5) 3.068(5) no 55602
H(5) C(6) 3.034(5) no 55602
H(5) C(7) 2.883(5) no 55501
H(5) C(9) 2.080(5) no 55501
H(5) C(10) 3.190(5) no 55501
H(5) C(11) 3.380(6) no 55501
H(5) C(13) 3.557(5) no 55602
H(6) Pd(1) 3.563(3) no 55501
H(6) O(1) 2.973(5) no 55501
H(6) N(1) 1.992(5) no 55501
H(6) C(1) 2.990(6) no 45501
H(6) C(2) 3.058(5) no 45501
H(6) C(3) 3.073(5) no 45501
H(6) C(4) 2.978(5) no 45501
H(6) C(5) 2.926(5) no 45501
H(6) C(6) 2.925(5) no 45501
H(6) C(7) 2.837(5) no 55501
H(6) C(8) 2.070(6) no 55501
H(6) C(10) 2.037(5) no 55501
H(6) C(11) 2.678(6) no 55501
H(6) C(12) 3.338(5) no 55501
H(7) Pd(1) 3.480(4) no 55501
H(7) Cl(1) 2.895(4) no 55501
H(7) N(1) 2.686(5) no 55501
H(7) C(8) 3.384(5) no 55501
H(7) C(9) 2.024(5) no 55501
H(7) C(11) 2.033(6) no 55501
H(7) C(12) 2.011(6) no 55501
H(8) C(9) 3.334(6) no 55501
H(8) C(10) 2.061(6) no 55501
H(8) C(12) 2.671(7) no 55501
H(9) C(3) 3.148(6) no 55602
H(9) C(4) 2.946(5) no 55602
H(9) C(8) 2.790(6) no 55501
H(9) C(9) 2.709(6) no 55501
H(9) C(10) 2.049(6) no 55501
H(9) C(12) 2.704(6) no 55501
H(10) C(8) 3.361(7) no 55501
H(10) C(9) 2.664(6) no 55501
H(10) C(10) 2.046(6) no 55501
H(10) C(12) 3.214(7) no 45501
H(10) C(12) 3.315(6) no 55501
H(11) Pd(1) 3.441(4) no 55501
H(11) N(1) 2.650(5) no 55501
H(11) C(7) 3.210(6) no 55501
H(11) C(8) 3.389(6) no 55501
H(11) C(9) 2.715(5) no 55501
H(11) C(10) 2.048(6) no 55501
H(11) C(11) 3.325(6) no 55501
H(11) C(11) 3.274(7) no 65501
H(12) O(1) 3.410(6) no 55501
H(12) N(1) 3.264(5) no 55501
H(12) C(7) 3.555(6) no 55501
H(12) C(8) 2.801(6) no 55501
H(12) C(9) 2.725(5) no 55501
H(12) C(10) 2.028(6) no 55501
H(12) C(11) 2.684(7) no 55501
H(12) C(18) 3.183(6) no 56501
H(13) C(9) 3.351(6) no 55501
H(13) C(10) 2.050(5) no 55501
H(13) C(11) 2.668(6) no 55501
H(13) C(17) 3.420(6) no 56501
H(13) C(18) 3.539(7) no 56501
H(14) Pd(1) 2.217(3) no 65603
H(14) Cl(1) 2.217(3) no 65603
H(14) O(2) 2.015(5) no 55501
H(14) N(2) 3.056(5) no 55501
H(14) C(13) 2.929(5) no 55501
H(14) C(15) 2.082(5) no 55501
H(14) C(16) 2.600(5) no 55501
H(14) C(17) 2.798(6) no 55501
H(14) C(18) 2.893(5) no 55501
H(15) Cl(1) 3.044(4) no 65501
H(15) O(1) 1.262(4) no 65603
H(15) O(2) 2.014(4) no 55501
H(15) N(2) 2.892(4) no 55501
H(15) C(13) 2.785(5) no 55501
H(15) C(15) 2.090(5) no 55501
H(15) C(16) 3.302(5) no 55501
H(15) C(16) 3.279(5) no 65501
H(15) C(17) 3.596(6) no 55501
H(16) Pd(1) 3.510(3) no 55501
H(16) Pd(1) 3.118(3) no 65603
H(16) Cl(1) 3.118(3) no 65603
H(16) O(2) 3.077(4) no 55501
H(16) N(2) 1.999(4) no 55501
H(16) C(13) 2.900(5) no 55501
H(16) C(14) 2.071(5) no 55501
H(16) C(16) 2.056(4) no 55501
H(16) C(17) 2.679(5) no 55501
H(16) C(18) 3.360(5) no 55501
H(17) Pd(1) 3.400(3) no 55501
H(17) Pd(1) 1.982(4) no 55603
H(17) Cl(1) 2.933(4) no 55501
H(17) Cl(1) 1.982(4) no 55603
H(17) O(2) 3.238(4) no 45501
H(17) N(2) 2.662(5) no 55501
H(17) C(14) 3.105(5) no 45501
H(17) C(14) 3.390(5) no 55501
H(17) C(15) 2.032(5) no 55501
H(17) C(17) 2.023(5) no 55501
H(17) C(18) 2.032(6) no 55501
H(18) Pd(1) 2.390(4) no 55603
H(18) Cl(1) 2.390(4) no 55603
H(18) C(12) 3.576(6) no 54501
H(18) C(15) 3.338(6) no 55501
H(18) C(16) 2.063(6) no 55501
H(18) C(18) 2.698(7) no 55501
H(19) Pd(1) 3.558(4) no 65603
H(19) Cl(1) 3.558(4) no 65603
H(19) C(14) 2.818(6) no 55501
H(19) C(15) 2.707(5) no 55501
H(19) C(16) 2.044(5) no 55501
H(19) C(18) 2.708(6) no 55501
H(20) Pd(1) 2.748(4) no 55603
H(20) Cl(1) 2.748(4) no 55603
H(20) C(14) 3.376(6) no 55501
H(20) C(15) 2.645(6) no 55501
H(20) C(16) 2.036(6) no 55501
H(20) C(18) 3.324(6) no 55501
H(21) Pd(1) 3.224(5) no 55603
H(21) Cl(1) 3.224(5) no 55603
H(21) O(2) 3.280(5) no 45501
H(21) C(12) 3.138(6) no 54501
H(21) C(14) 3.486(6) no 45501
H(21) C(15) 3.364(5) no 55501
H(21) C(16) 2.058(5) no 55501
H(21) C(17) 2.685(6) no 55501
H(22) Pd(1) 3.428(5) no 55501
H(22) O(1) 2.989(5) no 54602
H(22) O(2) 3.364(5) no 45501
H(22) O(2) 3.329(5) no 55501
H(22) N(2) 2.621(5) no 55501
H(22) C(13) 2.950(6) no 55501
H(22) C(14) 3.363(5) no 55501
H(22) C(15) 2.717(5) no 55501
H(22) C(16) 2.047(6) no 55501
H(22) C(17) 3.326(6) no 55501
H(23) O(2) 3.081(5) no 55501
H(23) N(2) 3.266(5) no 55501
H(23) C(3) 3.579(7) no 64602
H(23) C(4) 3.242(6) no 64602
H(23) C(12) 3.599(6) no 54501
H(23) C(13) 3.344(6) no 55501
H(23) C(14) 2.806(5) no 55501
H(23) C(15) 2.752(5) no 55501
H(23) C(16) 2.054(6) no 55501
H(23) C(17) 2.715(7) no 55501

loop_
_geom_torsion_atom_site_label_1
_geom_torsion_atom_site_label_2
_geom_torsion_atom_site_label_3
_geom_torsion_atom_site_label_4
_geom_torsion
_geom_torsion_publ_flag
Cl(1) Pd(1) N(1) C(7) -179.4(2) yes
Cl(1) Pd(1) N(1) C(9) 1.6(3) yes
N(2) Pd(1) N(1) C(7) 2.9(4) yes
N(2) Pd(1) N(1) C(9) -176.1(2) yes
C(1) Pd(1) N(1) C(7) -0.1(2) yes
C(1) Pd(1) N(1) C(9) -179.1(3) yes
Cl(1) Pd(1) N(2) C(13) 178.1(2) yes
Cl(1) Pd(1) N(2) C(15) 8.7(3) yes
N(1) Pd(1) N(2) C(13) -4.2(4) yes
N(1) Pd(1) N(2) C(15) -173.6(2) yes
C(1) Pd(1) N(2) C(13) -1.3(2) yes
C(1) Pd(1) N(2) C(15) -170.7(3) yes
N(1) Pd(1) C(1) C(2) -0.2(3) yes
N(1) Pd(1) C(1) C(6) 178.5(4) yes
N(2) Pd(1) C(1) C(2) -179.1(4) yes
N(2) Pd(1) C(1) C(6) -0.4(3) yes
C(8) O(1) C(7) N(1) 1.6(4) yes
C(8) O(1) C(7) C(2) -178.1(3) yes
C(7) O(1) C(8) C(9) -2.3(3) yes
C(7) O(1) C(8) H(4) 117.4(4) no
C(7) O(1) C(8) H(5) -121.2(4) no
C(14) O(2) C(13) N(2) -6.7(3) yes
C(14) O(2) C(13) C(6) 176.1(3) yes
C(13) O(2) C(14) C(15) 12.2(3) yes
C(13) O(2) C(14) H(14) 131.2(4) no
C(13) O(2) C(14) H(15) -107.5(4) no
Pd(1) N(1) C(7) O(1) -179.4(2) yes
Pd(1) N(1) C(7) C(2) 0.3(4) yes
C(9) N(1) C(7) O(1) -0.1(4) yes
C(9) N(1) C(7) C(2) 179.6(3) yes
Pd(1) N(1) C(9) C(8) 177.7(3) yes
Pd(1) N(1) C(9) C(10) 53.4(4) yes
Pd(1) N(1) C(9) H(6) -67.1(5) no
C(7) N(1) C(9) C(8) -1.4(3) yes
C(7) N(1) C(9) C(10) -125.6(3) yes
C(7) N(1) C(9) H(6) 113.8(4) no
Pd(1) N(2) C(13) O(2) -174.7(2) yes
Pd(1) N(2) C(13) C(6) 2.7(4) yes
C(15) N(2) C(13) O(2) -2.5(4) yes
C(15) N(2) C(13) C(6) 174.9(2) yes
Pd(1) N(2) C(15) C(14) 179.7(2) yes
Pd(1) N(2) C(15) C(16) 56.2(4) yes
Pd(1) N(2) C(15) H(16) -64.8(5) no
C(13) N(2) C(15) C(14) 9.8(3) yes
C(13) N(2) C(15) C(16) -113.6(3) yes
C(13) N(2) C(15) H(16) 125.4(4) no
Pd(1) C(1) C(2) C(3) -179.6(3) yes
Pd(1) C(1) C(2) C(7) 0.4(5) yes
C(6) C(1) C(2) C(3) 1.7(6) yes
C(6) C(1) C(2) C(7) -178.2(4) yes
Pd(1) C(1) C(6) C(5) -179.4(3) yes
Pd(1) C(1) C(6) C(13) 1.8(5) yes
C(2) C(1) C(6) C(5) -0.8(6) yes
C(2) C(1) C(6) C(13) -179.6(4) yes
C(1) C(2) C(3) C(4) -1.7(5) yes
C(1) C(2) C(3) H(1) 178.0(4) no
C(7) C(2) C(3) C(4) 178.2(3) yes
C(7) C(2) C(3) H(1) -2.1(6) no
C(1) C(2) C(7) O(1) 179.2(3) yes
C(1) C(2) C(7) N(1) -0.5(4) yes
C(3) C(2) C(7) O(1) -0.7(6) yes
C(3) C(2) C(7) N(1) 179.6(3) yes
C(2) C(3) C(4) C(5) 0.8(6) yes
C(2) C(3) C(4) H(2) -178.7(4) no
H(1) C(3) C(4) C(5) -178.9(4) no
H(1) C(3) C(4) H(2) 1.6(7) no
C(3) C(4) C(5) C(6) 0.1(6) yes
C(3) C(4) C(5) H(3) 179.8(4) no
H(2) C(4) C(5) C(6) 179.7(4) no
H(2) C(4) C(5) H(3) -0.7(7) no
C(4) C(5) C(6) C(1) -0.2(5) yes
C(4) C(5) C(6) C(13) 178.4(3) yes
H(3) C(5) C(6) C(1) -179(359) no
H(3) C(5) C(6) C(13) -1.3(6) no
C(1) C(6) C(13) O(2) 174.3(3) yes
C(1) C(6) C(13) N(2) -2.9(4) yes
C(5) C(6) C(13) O(2) -4.3(5) yes
C(5) C(6) C(13) N(2) 178.5(3) yes
O(1) C(8) C(9) N(1) 2.2(3) yes
O(1) C(8) C(9) C(10) 124.8(3) yes
O(1) C(8) C(9) H(6) -112.5(4) no
H(4) C(8) C(9) N(1) -117.7(5) no
H(4) C(8) C(9) C(10) 4.9(6) no
H(4) C(8) C(9) H(6) 127.6(5) no
H(5) C(8) C(9) N(1) 121.2(4) no
H(5) C(8) C(9) C(10) -116.2(5) no
H(5) C(8) C(9) H(6) 6.5(6) no
N(1) C(9) C(10) C(11) 179.9(3) yes
N(1) C(9) C(10) C(12) 55.3(4) yes
N(1) C(9) C(10) H(7) -62.5(5) no
C(8) C(9) C(10) C(11) 63.4(4) yes
C(8) C(9) C(10) C(12) -61.2(4) yes
C(8) C(9) C(10) H(7) -179.0(4) no
H(6) C(9) C(10) C(11) -59.6(5) no
H(6) C(9) C(10) C(12) 175.8(4) no
H(6) C(9) C(10) H(7) 58.0(5) no
C(9) C(10) C(11) H(8) 177.0(5) no
C(9) C(10) C(11) H(9) -62.7(5) no
C(9) C(10) C(11) H(10) 56.8(6) no
C(12) C(10) C(11) H(8) -56.9(6) no
C(12) C(10) C(11) H(9) 63.4(5) no
C(12) C(10) C(11) H(10) -177.0(4) no
H(7) C(10) C(11) H(8) 59.5(6) no
H(7) C(10) C(11) H(9) 179(359) no
H(7) C(10) C(11) H(10) -60.6(6) no
C(9) C(10) C(12) H(11) -57.5(6) no
C(9) C(10) C(12) H(12) 62.1(6) no
C(9) C(10) C(12) H(13) -178.2(4) no
C(11) C(10) C(12) H(11) 177.7(5) no
C(11) C(10) C(12) H(12) -62.7(6) no
C(11) C(10) C(12) H(13) 57.0(5) no
H(7) C(10) C(12) H(11) 60.8(7) no
H(7) C(10) C(12) H(12) -179.7(6) no
H(7) C(10) C(12) H(13) -60.0(6) no
O(2) C(14) C(15) N(2) -13.1(3) yes
O(2) C(14) C(15) C(16) 107.3(3) yes
O(2) C(14) C(15) H(16) -128.5(4) no
H(14) C(14) C(15) N(2) -132.2(4) no
H(14) C(14) C(15) C(16) -11.8(5) no
H(14) C(14) C(15) H(16) 112.4(5) no
H(15) C(14) C(15) N(2) 106.1(4) no
H(15) C(14) C(15) C(16) -133.4(4) no
H(15) C(14) C(15) H(16) -9.3(6) no
N(2) C(15) C(16) C(17) -179.3(3) yes
N(2) C(15) C(16) C(18) 56.2(4) yes
N(2) C(15) C(16) H(17) -62.5(5) no
C(14) C(15) C(16) C(17) 65.7(4) yes
C(14) C(15) C(16) C(18) -58.9(4) yes
C(14) C(15) C(16) H(17) -177.5(4) no
H(16) C(15) C(16) C(17) -58.4(4) no
H(16) C(15) C(16) C(18) 177.0(4) no
H(16) C(15) C(16) H(17) 58.3(5) no
C(15) C(16) C(17) H(18) 176.1(5) no
C(15) C(16) C(17) H(19) -63.2(5) no
C(15) C(16) C(17) H(20) 56.0(5) no
C(18) C(16) C(17) H(18) -58.1(6) no
C(18) C(16) C(17) H(19) 62.5(5) no
C(18) C(16) C(17) H(20) -178.3(4) no
H(17) C(16) C(17) H(18) 59.3(6) no
H(17) C(16) C(17) H(19) 179(623) no
H(17) C(16) C(17) H(20) -60.9(6) no
C(15) C(16) C(18) H(21) -177.9(4) no
C(15) C(16) C(18) H(22) -58.0(6) no
C(15) C(16) C(18) H(23) 61.7(6) no
C(17) C(16) C(18) H(21) 57.7(5) no
C(17) C(16) C(18) H(22) 177.7(5) no
C(17) C(16) C(18) H(23) -62.6(6) no
H(17) C(16) C(18) H(21) -59.4(6) no
H(17) C(16) C(18) H(22) 60.5(6) no
H(17) C(16) C(18) H(23) -179.8(5) no
